data_7053157
loop_
_publ_author_name
'Gil-Garc\'ia, Rub\'en'
'Fraile, Roberto'
'Donnadieu, Bruno'
'Madariaga, Gotzon'
'Januskaitis, Vaidas'
'Rovira, Jordi'
'Gonz\'alez, Luc\'ia'
'Borr\'as, Joaqu\'in'
'Arn\'aiz, Francisco Javier'
'Garc\'ia-Tojal, Javier'

_publ_section_title
;
 Desulfurization processes of thiosemicarbazonecopper(ii) derivatives in
 acidic and basic aqueous media
;
_journal_issue 11
_journal_name_full 'New Journal of Chemistry'
_journal_page_first 3568
_journal_paper_doi 10.1039/c3nj00321c
_journal_volume 37
_journal_year 2013
_chemical_formula_moiety 'C14 H16 Cu2 N8 S4'
_chemical_formula_sum 'C14 H16 Cu2 N8 S4'
_chemical_formula_weight 551.66
_chemical_name_systematic
;
 ?
;
_space_group_IT_number 2
_symmetry_cell_setting triclinic
_symmetry_space_group_name_Hall '-P 1'
_symmetry_space_group_name_H-M 'P -1'
_atom_sites_solution_hydrogens geom
_atom_sites_solution_primary direct
_atom_sites_solution_secondary difmap
_audit_creation_date 2013-03-22T17:49:51-00:00
_audit_creation_method 'WinGX routine CIF_UPDATE'
_cell_angle_alpha 111.221(7)
_cell_angle_beta 93.978(8)
_cell_angle_gamma 108.043(7)
_cell_formula_units_Z 1
_cell_length_a 7.668(5)
_cell_length_b 8.251(5)
_cell_length_c 8.861(5)
_cell_measurement_temperature 100(2)
_cell_volume 486.4(5)
_computing_cell_refinement 'Bruker SMART (Bruker, 2007)'
_computing_data_collection 'Bruker SMART (Bruker, 2007)'
_computing_data_reduction 'Bruker SAINT (Bruker, 2007)'
_computing_molecular_graphics 'CrystalMaker 4.1 (Palmer, D.C., 1994-2001)'
_computing_publication_material 'WinGX publication routines (Farrugia, 1999)'
_computing_structure_refinement 'SHELXL-97 (Sheldrick, 1997)'
_diffrn_ambient_temperature 100(2)
_diffrn_measured_fraction_theta_full 0.976
_diffrn_measured_fraction_theta_max 0.976
_diffrn_measurement_device_type 'Bruker Smart with Apex detector'
_diffrn_measurement_method 'Phi and omega scans'
_diffrn_radiation_monochromator graphite
_diffrn_radiation_type MoK\a
_diffrn_radiation_wavelength 0.71073
_diffrn_reflns_av_R_equivalents 0.0494
_diffrn_reflns_av_unetI/netI 0.0733
_diffrn_reflns_limit_h_max 7
_diffrn_reflns_limit_h_min -7
_diffrn_reflns_limit_k_max 8
_diffrn_reflns_limit_k_min -8
_diffrn_reflns_limit_l_max 9
_diffrn_reflns_limit_l_min -9
_diffrn_reflns_number 2307
_diffrn_reflns_theta_full 21.64
_diffrn_reflns_theta_max 21.64
_diffrn_reflns_theta_min 2.52
_exptl_absorpt_coefficient_mu 2.635
_exptl_absorpt_correction_T_max 0.9492
_exptl_absorpt_correction_T_min 0.7092
_exptl_absorpt_correction_type empirical
_exptl_crystal_colour green
_exptl_crystal_density_diffrn 1.884
_exptl_crystal_density_method 'not measured'
_exptl_crystal_description prismatic
_exptl_crystal_F_000 278
_exptl_crystal_size_max 0.14
_exptl_crystal_size_mid 0.11
_exptl_crystal_size_min 0.02
_refine_diff_density_max 0.855
_refine_diff_density_min -0.547
_refine_diff_density_rms 0.119
_refine_ls_extinction_method none
_refine_ls_goodness_of_fit_ref 1.039
_refine_ls_hydrogen_treatment constr
_refine_ls_matrix_type full
_refine_ls_number_parameters 127
_refine_ls_number_reflns 1114
_refine_ls_number_restraints 0
_refine_ls_restrained_S_all 1.039
_refine_ls_R_factor_all 0.0818
_refine_ls_R_factor_gt 0.0554
_refine_ls_shift/su_max 0
_refine_ls_shift/su_mean 0
_refine_ls_structure_factor_coef Fsqd
_refine_ls_weighting_details 'calc w=1/[\s^2^(Fo^2^)+(0.0611P)^2^+1.7436P] where P=(Fo^2^+2Fc^2^)/3'
_refine_ls_weighting_scheme calc
_refine_ls_wR_factor_ref 0.1347
_reflns_number_gt 827
_reflns_number_total 1114
_reflns_threshold_expression >2sigma(I)
_cod_data_source_file c3nj00321c.txt
_cod_data_source_block 4(ruben09-culsh)-1
_cod_database_code 7053157

loop_
_symmetry_equiv_pos_as_xyz
'x, y, z'
'-x, -y, -z'

loop_
_atom_site_label
_atom_site_fract_x
_atom_site_fract_y
_atom_site_fract_z
_atom_site_U_iso_or_equiv
_atom_site_adp_type
_atom_site_calc_flag
_atom_site_refinement_flags
_atom_site_occupancy
_atom_site_type_symbol
Cu1 0.97365(17) 0.16235(15) 0.42881(14) 0.0297(5) Uani d . 1 Cu
S1 0.8040(4) 0.0401(3) 0.5896(3) 0.0302(7) Uani d . 1 S
S2 0.7598(4) -0.0087(3) 0.1895(3) 0.0406(8) Uani d . 1 S
H2A 0.6178 0.0223 0.2056 0.061 Uiso calc R 1 H
N1 1.1559(11) 0.3326(10) 0.3482(9) 0.028(2) Uani d . 1 N
N2 1.0877(10) 0.3803(10) 0.6422(9) 0.026(2) Uani d . 1 N
N3 1.0391(11) 0.3929(10) 0.7894(9) 0.029(2) Uani d . 1 N
N4 0.8395(11) 0.2364(11) 0.9094(9) 0.035(2) Uani d . 1 N
H4A 0.8851 0.3358 1.0031 0.042 Uiso calc R 1 H
H4B 0.7505 0.1361 0.9047 0.042 Uiso calc R 1 H
C1 1.1947(14) 0.2996(13) 0.1966(12) 0.035(3) Uani d . 1 C
H1 1.1278 0.1811 0.1096 0.042 Uiso calc R 1 H
C2 1.3286(13) 0.4320(13) 0.1620(12) 0.034(3) Uani d . 1 C
H2 1.3523 0.4034 0.0533 0.04 Uiso calc R 1 H
C3 1.4258(13) 0.6030(13) 0.2849(12) 0.032(3) Uani d . 1 C
H3 1.5158 0.6955 0.2624 0.038 Uiso calc R 1 H
C4 1.3912(13) 0.6406(13) 0.4447(12) 0.032(3) Uani d . 1 C
H4 1.4577 0.7585 0.5327 0.039 Uiso calc R 1 H
C5 1.2594(13) 0.5035(12) 0.4714(11) 0.025(2) Uani d . 1 C
C6 1.2156(13) 0.5244(13) 0.6349(11) 0.025(2) Uani d . 1 C
H6 1.2768 0.6367 0.7304 0.03 Uiso calc R 1 H
C7 0.9051(14) 0.2377(13) 0.7744(12) 0.029(2) Uani d . 1 C

loop_
_atom_site_aniso_label
_atom_site_aniso_U_11
_atom_site_aniso_U_22
_atom_site_aniso_U_33
_atom_site_aniso_U_12
_atom_site_aniso_U_13
_atom_site_aniso_U_23
Cu1 0.0360(8) 0.0190(7) 0.0252(7) -0.0005(6) 0.0098(6) 0.0074(6)
S1 0.0384(17) 0.0179(13) 0.0283(14) 0.0018(12) 0.0137(12) 0.0084(12)
S2 0.0482(19) 0.0254(15) 0.0242(15) -0.0128(14) 0.0060(13) 0.0059(12)
N1 0.040(5) 0.020(5) 0.023(5) 0.006(4) 0.010(4) 0.012(4)
N2 0.023(5) 0.024(5) 0.027(5) 0.007(4) 0.007(4) 0.007(4)
N3 0.034(5) 0.021(5) 0.029(5) 0.004(4) 0.014(4) 0.011(4)
N4 0.044(6) 0.024(5) 0.030(5) -0.002(4) 0.019(4) 0.012(4)
C1 0.037(7) 0.022(6) 0.036(7) -0.002(5) 0.005(5) 0.013(5)
C2 0.028(6) 0.032(6) 0.034(6) 0.000(5) 0.007(5) 0.016(5)
C3 0.028(6) 0.019(6) 0.045(7) 0.002(5) 0.011(5) 0.014(5)
C4 0.029(6) 0.018(5) 0.044(7) 0.004(5) 0.012(5) 0.010(5)
C5 0.023(6) 0.023(6) 0.029(6) 0.007(5) 0.004(5) 0.009(5)
C6 0.016(6) 0.021(6) 0.025(5) -0.001(5) 0.004(4) 0.001(5)
C7 0.027(6) 0.030(6) 0.035(6) 0.008(5) 0.015(5) 0.020(5)

loop_
_atom_type_symbol
_atom_type_description
_atom_type_scat_dispersion_real
_atom_type_scat_dispersion_imag
_atom_type_scat_source
C C 0.0033 0.0016 'International Tables Vol C Tables 4.2.6.8 and 6.1.1.4'
H H 0 0 'International Tables Vol C Tables 4.2.6.8 and 6.1.1.4'
N N 0.0061 0.0033 'International Tables Vol C Tables 4.2.6.8 and 6.1.1.4'
S S 0.1246 0.1234 'International Tables Vol C Tables 4.2.6.8 and 6.1.1.4'
Cu Cu 0.3201 1.2651 'International Tables Vol C Tables 4.2.6.8 and 6.1.1.4'

loop_
_geom_angle_atom_site_label_1
_geom_angle_atom_site_label_2
_geom_angle_atom_site_label_3
_geom_angle
_geom_angle_site_symmetry_3
N2 Cu1 N1 81.3(3) .
N2 Cu1 S2 153.6(2) .
N1 Cu1 S2 97.5(2) .
N2 Cu1 S1 82.5(2) .
N1 Cu1 S1 163.9(2) .
S2 Cu1 S1 96.90(11) .
N2 Cu1 S1 103.9(2) 2_756
N1 Cu1 S1 91.2(2) 2_756
S2 Cu1 S1 102.56(10) 2_756
S1 Cu1 S1 92.67(10) 2_756
C7 S1 Cu1 95.9(3) .
C7 S1 Cu1 105.0(3) 2_756
Cu1 S1 Cu1 87.33(10) 2_756
C7 N3 N2 111.5(7) .
C7 N4 H4A 120 .
C7 N4 H4B 120 .
H4A N4 H4B 120 .
N2 C6 C5 116.7(8) .
N2 C6 H6 121.7 .
C5 C6 H6 121.7 .
C1 N1 C5 116.8(8) .
C1 N1 Cu1 129.8(6) .
C5 N1 Cu1 113.3(6) .
C5 C4 C3 118.5(9) .
C5 C4 H4 120.8 .
C3 C4 H4 120.8 .
C4 C5 N1 123.2(8) .
C4 C5 C6 123.4(8) .
N1 C5 C6 113.3(8) .
N3 C7 N4 117.1(8) .
N3 C7 S1 124.6(7) .
N4 C7 S1 118.2(7) .
N1 C1 C2 122.7(9) .
N1 C1 H1 118.7 .
C2 C1 H1 118.7 .
C6 N2 N3 119.2(7) .
C6 N2 Cu1 115.3(6) .
N3 N2 Cu1 125.4(6) .
C3 C2 C1 119.6(9) .
C3 C2 H2 120.2 .
C1 C2 H2 120.2 .
C2 C3 C4 119.2(9) .
C2 C3 H3 120.4 .
C4 C3 H3 120.4 .
Cu1 S2 H2A 109.5 .

loop_
_geom_bond_atom_site_label_1
_geom_bond_atom_site_label_2
_geom_bond_site_symmetry_2
_geom_bond_distance
Cu1 N2 . 1.977(7)
Cu1 N1 . 2.021(8)
Cu1 S2 . 2.257(3)
Cu1 S1 . 2.285(3)
Cu1 S1 2_756 2.708(3)
S1 C7 . 1.746(10)
S1 Cu1 2_756 2.708(3)
N3 C7 . 1.325(12)
N3 N2 . 1.358(10)
N4 C7 . 1.332(11)
N4 H4A . 0.88
N4 H4B . 0.88
C6 N2 . 1.312(11)
C6 C5 . 1.471(12)
C6 H6 . 0.95
N1 C1 . 1.345(12)
N1 C5 . 1.372(11)
C4 C5 . 1.370(13)
C4 C3 . 1.399(13)
C4 H4 . 0.95
C1 C2 . 1.390(13)
C1 H1 . 0.95
C2 C3 . 1.362(12)
C2 H2 . 0.95
C3 H3 . 0.95
S2 H2A . 1.2

loop_
_geom_torsion_atom_site_label_1
_geom_torsion_atom_site_label_2
_geom_torsion_atom_site_label_3
_geom_torsion_atom_site_label_4
_geom_torsion
_geom_torsion_site_symmetry_1
_geom_torsion_site_symmetry_4
N2 Cu1 S1 C7 1.2(4) . .
N1 Cu1 S1 C7 1.1(9) . .
S2 Cu1 S1 C7 -152.2(3) . .
S1 Cu1 S1 C7 104.8(3) 2_756 .
N2 Cu1 S1 Cu1 -103.6(2) . 2_756
N1 Cu1 S1 Cu1 -103.7(8) . 2_756
S2 Cu1 S1 Cu1 103.00(11) . 2_756
S1 Cu1 S1 Cu1 0 2_756 2_756
N2 Cu1 N1 C1 175.9(9) . .
S2 Cu1 N1 C1 -30.7(8) . .
S1 Cu1 N1 C1 176.0(7) . .
S1 Cu1 N1 C1 72.1(8) 2_756 .
N2 Cu1 N1 C5 -0.8(6) . .
S2 Cu1 N1 C5 152.6(6) . .
S1 Cu1 N1 C5 -0.7(13) . .
S1 Cu1 N1 C5 -104.6(6) 2_756 .
C3 C4 C5 N1 -1.8(14) . .
C3 C4 C5 C6 177.9(9) . .
C1 N1 C5 C4 2.9(13) . .
Cu1 N1 C5 C4 -180.0(7) . .
C1 N1 C5 C6 -176.8(8) . .
Cu1 N1 C5 C6 0.3(9) . .
N2 C6 C5 C4 -179.1(9) . .
N2 C6 C5 N1 0.6(11) . .
N2 N3 C7 N4 -177.0(8) . .
N2 N3 C7 S1 0.5(11) . .
Cu1 S1 C7 N3 -1.3(9) . .
Cu1 S1 C7 N3 87.5(8) 2_756 .
Cu1 S1 C7 N4 176.1(7) . .
Cu1 S1 C7 N4 -95.1(7) 2_756 .
C5 N1 C1 C2 -1.9(14) . .
Cu1 N1 C1 C2 -178.5(7) . .
C5 C6 N2 N3 -178.8(7) . .
C5 C6 N2 Cu1 -1.2(10) . .
C7 N3 N2 C6 178.3(8) . .
C7 N3 N2 Cu1 1.0(10) . .
N1 Cu1 N2 C6 1.1(6) . .
S2 Cu1 N2 C6 -88.3(8) . .
S1 Cu1 N2 C6 -178.9(6) . .
S1 Cu1 N2 C6 90.2(6) 2_756 .
N1 Cu1 N2 N3 178.5(7) . .
S2 Cu1 N2 N3 89.0(8) . .
S1 Cu1 N2 N3 -1.5(6) . .
S1 Cu1 N2 N3 -92.4(7) 2_756 .
N1 C1 C2 C3 -0.1(15) . .
C1 C2 C3 C4 1.3(14) . .
C5 C4 C3 C2 -0.4(14) . .
